data_2020060
loop_
_publ_author_name
'Ravikumar, Krishnan'
'Sridhar, Balasubramanian'
'Nanubolu, Jagadeesh Babu'
'Karthik, Govindaraju'
'Reddy, Basi Venkata Subba'

_publ_section_title
;
 Three structures of dispirooxindole derivatives generated <i>in situ</i>
 through a three-component one-pot strategy with complete regio- and
 stereoselectivity
;
_journal_coeditor_code LG3172
_journal_issue 8
_journal_name_full 'Acta Crystallographica Section C'
_journal_page_first
;
;
_journal_paper_doi 10.1107/S2053229615013273
_journal_volume 71
_journal_year 2015
_chemical_formula_iupac 'C36 H31 Br N2 O5'
_chemical_formula_moiety 'C36 H31 Br N2 O5'
_chemical_formula_sum 'C36 H31 Br N2 O5'
_chemical_formula_weight 651.54
_chemical_name_systematic
;<i>tert</i>-Butyl
4'-(4-bromophenyl)-1''-methyl-2,2''-dioxo-5'-phenyl-4',5'-dihydrodispiro[indoline-3,2'-furan-3',3''-indoline]-1-carboxylate
;
_space_group_crystal_system triclinic
_space_group_IT_number 2
_space_group_name_Hall '-P 1'
_space_group_name_H-M_alt 'P -1'
_symmetry_space_group_name_Hall '-P 1'
_symmetry_space_group_name_H-M 'P -1'
_atom_sites_solution_hydrogens geom
_audit_creation_method SHELXL-2014/7
_cell_angle_alpha 94.401(2)
_cell_angle_beta 97.385(2)
_cell_angle_gamma 107.762(2)
_cell_formula_units_Z 2
_cell_length_a 9.5268(12)
_cell_length_b 13.0566(17)
_cell_length_c 13.4593(17)
_cell_measurement_reflns_used 2532
_cell_measurement_temperature 294(2)
_cell_measurement_theta_max 20.12
_cell_measurement_theta_min 2.27
_cell_volume 1569.2(3)
_computing_cell_refinement
;
SAINT (Bruker, 2001)
;
_computing_data_collection
;
SMART (Bruker, 2001)
;
_computing_data_reduction
;
SAINT (Bruker, 2001)
;
_computing_molecular_graphics
;
DIAMOND (Brandenburg & Putz, 2005) and Mercury (Macrae <i>et al.</i>,
2008)
;
_computing_publication_material
;
SHELXL2014 (Sheldrick, 2015)
;
_computing_structure_refinement
;
SHELXL2014 (Sheldrick, 2015)
;
_computing_structure_solution
;
SHELXL2014 (Sheldrick, 2015)
;
_diffrn_ambient_temperature 294(2)
_diffrn_measured_fraction_theta_full 0.997
_diffrn_measured_fraction_theta_max 0.996
_diffrn_measurement_device_type 'Bruker SMART APEX CCD area-detector'
_diffrn_measurement_method \w
_diffrn_radiation_type MoK\a
_diffrn_radiation_wavelength 0.71073
_diffrn_reflns_av_R_equivalents 0.0413
_diffrn_reflns_limit_h_max 11
_diffrn_reflns_limit_h_min -11
_diffrn_reflns_limit_k_max 15
_diffrn_reflns_limit_k_min -15
_diffrn_reflns_limit_l_max 16
_diffrn_reflns_limit_l_min -16
_diffrn_reflns_number 16039
_diffrn_reflns_theta_full 25.000
_diffrn_reflns_theta_max 25.677
_diffrn_reflns_theta_min 1.537
_exptl_absorpt_coefficient_mu 1.355
_exptl_absorpt_correction_T_max 0.91
_exptl_absorpt_correction_T_min 0.85
_exptl_absorpt_correction_type multi-scan
_exptl_absorpt_process_details
;
(SADABS; Bruker, 2001)
;
_exptl_crystal_colour colorless
_exptl_crystal_density_diffrn 1.379
_exptl_crystal_description needle
_exptl_crystal_F_000 672
_exptl_crystal_size_max 0.150
_exptl_crystal_size_mid 0.070
_exptl_crystal_size_min 0.050
_refine_diff_density_max 0.827
_refine_diff_density_min -0.501
_refine_ls_extinction_method none
_refine_ls_goodness_of_fit_ref 0.991
_refine_ls_hydrogen_treatment constr
_refine_ls_matrix_type full
_refine_ls_number_parameters 401
_refine_ls_number_reflns 5948
_refine_ls_number_restraints 0
_refine_ls_restrained_S_all 0.991
_refine_ls_R_factor_all 0.1187
_refine_ls_R_factor_gt 0.0664
_refine_ls_shift/su_max 0.000
_refine_ls_shift/su_mean 0.000
_refine_ls_structure_factor_coef Fsqd
_refine_ls_weighting_details 'w=1/[\s^2^(Fo^2^)+(0.1200P)^2^] where P=(Fo^2^+2Fc^2^)/3'
_refine_ls_weighting_scheme calc
_refine_ls_wR_factor_gt 0.1714
_refine_ls_wR_factor_ref 0.2032
_reflns_number_gt 3428
_reflns_number_total 5948
_reflns_threshold_expression I>2\s(I)
_cod_data_source_file lg3172sup1.cif
_cod_data_source_block Ia
_cod_database_code 2020060
_shelx_space_group_comment
;
The symmetry employed for this shelxl refinement is uniquely defined
by the following loop, which should always be used as a source of
symmetry information in preference to the above space-group names.
They are only intended as comments.
;
_shelx_estimated_absorpt_t_min 0.823
_shelx_estimated_absorpt_t_max 0.935

loop_
_space_group_symop_operation_xyz
'x, y, z'
'-x, -y, -z'

loop_
_atom_site_type_symbol
_atom_site_label
_atom_site_fract_x
_atom_site_fract_y
_atom_site_fract_z
_atom_site_U_iso_or_equiv
_atom_site_adp_type
_atom_site_calc_flag
_atom_site_occupancy
Br Br1 0.24497(7) -0.29204(5) 0.42937(5) 0.0925(3) Uani d 1
C C1 0.8083(5) 0.3526(4) 0.1333(3) 0.0501(11) Uani d 1
C C2 0.9162(5) 0.3645(4) 0.0712(4) 0.0664(14) Uani d 1
H H2 0.9984 0.4269 0.0791 0.080 Uiso calc 1
C C3 0.8965(7) 0.2798(6) -0.0026(4) 0.0782(16) Uani d 1
H H3 0.9671 0.2856 -0.0454 0.094 Uiso calc 1
C C4 0.7772(7) 0.1885(5) -0.0146(4) 0.0727(15) Uani d 1
H H4 0.7686 0.1328 -0.0647 0.087 Uiso calc 1
C C5 0.6673(6) 0.1764(4) 0.0463(3) 0.0580(12) Uani d 1
H H5 0.5858 0.1134 0.0379 0.070 Uiso calc 1
C C6 0.6832(5) 0.2611(3) 0.1201(3) 0.0456(10) Uani d 1
C C7 0.5938(4) 0.2690(3) 0.2038(3) 0.0422(10) Uani d 1
C C8 0.6994(5) 0.3734(3) 0.2709(4) 0.0472(10) Uani d 1
C C9 0.4652(4) 0.1735(3) 0.3200(3) 0.0425(10) Uani d 1
H H9 0.5097 0.2229 0.3824 0.051 Uiso calc 1
C C10 0.3481(4) 0.2129(3) 0.2580(3) 0.0435(10) Uani d 1
H H10 0.2726 0.1477 0.2208 0.052 Uiso calc 1
C C11 0.4315(4) 0.2766(3) 0.1767(3) 0.0405(9) Uani d 1
C C12 0.4197(4) 0.3870(3) 0.1625(3) 0.0432(10) Uani d 1
C C13 0.4541(5) 0.4804(3) 0.2286(4) 0.0560(12) Uani d 1
H H13 0.4955 0.4820 0.2954 0.067 Uiso calc 1
C C14 0.4274(5) 0.5711(4) 0.1964(4) 0.0606(13) Uani d 1
H H14 0.4506 0.6336 0.2417 0.073 Uiso calc 1
C C15 0.3667(5) 0.5702(4) 0.0976(4) 0.0586(12) Uani d 1
H H15 0.3502 0.6323 0.0764 0.070 Uiso calc 1
C C16 0.3305(5) 0.4782(4) 0.0304(4) 0.0539(11) Uani d 1
H H16 0.2894 0.4773 -0.0363 0.065 Uiso calc 1
C C17 0.3560(4) 0.3870(3) 0.0633(3) 0.0424(10) Uani d 1
C C18 0.3595(4) 0.2115(4) 0.0729(3) 0.0434(10) Uani d 1
C C19 0.2659(5) 0.2686(3) 0.3218(3) 0.0496(11) Uani d 1
C C20 0.3355(6) 0.3378(4) 0.4099(4) 0.0697(14) Uani d 1
H H20 0.4370 0.3519 0.4317 0.084 Uiso calc 1
C C21 0.2557(8) 0.3853(5) 0.4651(5) 0.0866(18) Uani d 1
H H21 0.3044 0.4337 0.5225 0.104 Uiso calc 1
C C22 0.1040(9) 0.3622(6) 0.4366(6) 0.098(2) Uani d 1
H H22 0.0502 0.3936 0.4751 0.117 Uiso calc 1
C C23 0.0343(7) 0.2935(5) 0.3521(5) 0.0859(18) Uani d 1
H H23 -0.0681 0.2773 0.3326 0.103 Uiso calc 1
C C24 0.1149(6) 0.2468(4) 0.2940(4) 0.0650(13) Uani d 1
H H24 0.0658 0.2003 0.2356 0.078 Uiso calc 1
C C25 0.4036(4) 0.0591(3) 0.3444(3) 0.0442(10) Uani d 1
C C26 0.3964(5) -0.0276(4) 0.2769(3) 0.0499(11) Uani d 1
H H26 0.4256 -0.0156 0.2144 0.060 Uiso calc 1
C C27 0.3461(5) -0.1332(4) 0.3009(4) 0.0566(12) Uani d 1
H H27 0.3440 -0.1914 0.2558 0.068 Uiso calc 1
C C28 0.2996(5) -0.1496(4) 0.3927(4) 0.0584(13) Uani d 1
C C29 0.2968(6) -0.0653(5) 0.4565(4) 0.0712(15) Uani d 1
H H29 0.2579 -0.0781 0.5160 0.085 Uiso calc 1
C C30 0.3515(5) 0.0397(4) 0.4340(3) 0.0581(12) Uani d 1
H H30 0.3530 0.0974 0.4796 0.070 Uiso calc 1
C C31 0.9334(5) 0.5177(4) 0.2610(4) 0.0698(14) Uani d 1
H H31A 0.9120 0.5492 0.3217 0.105 Uiso calc 1
H H31B 0.9461 0.5688 0.2126 0.105 Uiso calc 1
H H31C 1.0234 0.4994 0.2761 0.105 Uiso calc 1
C C32 0.2545(5) 0.2555(4) -0.0926(3) 0.0487(11) Uani d 1
C C33 0.1737(5) 0.1070(4) -0.2289(3) 0.0595(13) Uani d 1
C C34 0.0127(6) 0.0809(5) -0.2174(5) 0.0910(19) Uani d 1
H H34A -0.0014 0.0542 -0.1537 0.137 Uiso calc 1
H H34B -0.0477 0.0266 -0.2711 0.137 Uiso calc 1
H H34C -0.0160 0.1452 -0.2200 0.137 Uiso calc 1
C C35 0.2145(9) 0.1710(6) -0.3143(4) 0.114(2) Uani d 1
H H35A 0.1738 0.2298 -0.3125 0.170 Uiso calc 1
H H35B 0.1746 0.1249 -0.3771 0.170 Uiso calc 1
H H35C 0.3212 0.1993 -0.3081 0.170 Uiso calc 1
C C36 0.2130(7) 0.0033(5) -0.2376(5) 0.094(2) Uani d 1
H H36A 0.3163 0.0197 -0.2445 0.142 Uiso calc 1
H H36B 0.1520 -0.0440 -0.2957 0.142 Uiso calc 1
H H36C 0.1956 -0.0316 -0.1781 0.142 Uiso calc 1
N N1 0.8105(4) 0.4204(3) 0.2196(3) 0.0502(9) Uani d 1
N N2 0.3282(4) 0.2831(3) 0.0084(2) 0.0434(8) Uani d 1
O O1 0.6853(3) 0.4047(2) 0.3550(2) 0.0583(8) Uani d 1
O O2 0.5763(3) 0.1775(2) 0.2566(2) 0.0453(7) Uani d 1
O O3 0.3304(4) 0.1154(2) 0.0533(2) 0.0597(8) Uani d 1
O O4 0.1916(4) 0.3108(3) -0.1329(2) 0.0679(9) Uani d 1
O O5 0.2686(3) 0.1650(3) -0.1327(2) 0.0591(8) Uani d 1

loop_
_atom_site_aniso_label
_atom_site_aniso_U_11
_atom_site_aniso_U_22
_atom_site_aniso_U_33
_atom_site_aniso_U_12
_atom_site_aniso_U_13
_atom_site_aniso_U_23
Br1 0.0852(5) 0.0717(4) 0.0959(5) -0.0095(3) -0.0063(3) 0.0390(3)
C1 0.040(2) 0.060(3) 0.051(3) 0.015(2) 0.006(2) 0.015(2)
C2 0.049(3) 0.074(4) 0.076(4) 0.015(2) 0.016(3) 0.023(3)
C3 0.070(4) 0.110(5) 0.067(4) 0.040(4) 0.026(3) 0.020(4)
C4 0.080(4) 0.083(4) 0.062(3) 0.032(3) 0.025(3) 0.001(3)
C5 0.068(3) 0.061(3) 0.049(3) 0.025(2) 0.013(2) 0.004(2)
C6 0.047(2) 0.048(2) 0.043(2) 0.019(2) 0.0040(19) 0.007(2)
C7 0.042(2) 0.039(2) 0.044(2) 0.0115(18) 0.0051(19) 0.0027(18)
C8 0.043(2) 0.047(2) 0.050(3) 0.016(2) 0.000(2) 0.002(2)
C9 0.042(2) 0.047(2) 0.036(2) 0.0120(19) 0.0046(18) 0.0019(18)
C10 0.043(2) 0.044(2) 0.042(2) 0.0122(19) 0.0061(19) 0.0044(19)
C11 0.039(2) 0.038(2) 0.041(2) 0.0107(17) 0.0002(18) -0.0009(18)
C12 0.039(2) 0.043(2) 0.046(3) 0.0128(18) 0.0053(19) 0.0004(19)
C13 0.062(3) 0.045(3) 0.056(3) 0.013(2) 0.002(2) 0.000(2)
C14 0.059(3) 0.043(3) 0.076(4) 0.016(2) 0.007(3) -0.005(2)
C15 0.053(3) 0.047(3) 0.079(4) 0.020(2) 0.010(3) 0.012(3)
C16 0.049(3) 0.058(3) 0.057(3) 0.019(2) 0.011(2) 0.015(2)
C17 0.033(2) 0.046(2) 0.048(3) 0.0111(18) 0.0112(18) 0.005(2)
C18 0.036(2) 0.048(3) 0.046(2) 0.0121(19) 0.0067(18) 0.002(2)
C19 0.054(3) 0.046(2) 0.053(3) 0.019(2) 0.015(2) 0.009(2)
C20 0.073(3) 0.074(4) 0.065(3) 0.027(3) 0.019(3) -0.003(3)
C21 0.102(5) 0.083(4) 0.083(4) 0.037(4) 0.038(4) -0.007(3)
C22 0.131(6) 0.110(5) 0.093(5) 0.082(5) 0.055(5) 0.025(4)
C23 0.080(4) 0.110(5) 0.096(5) 0.063(4) 0.030(4) 0.028(4)
C24 0.060(3) 0.076(3) 0.070(3) 0.034(3) 0.013(3) 0.015(3)
C25 0.041(2) 0.050(3) 0.041(2) 0.0160(19) 0.0023(18) 0.006(2)
C26 0.046(2) 0.056(3) 0.047(3) 0.014(2) 0.008(2) 0.011(2)
C27 0.053(3) 0.049(3) 0.065(3) 0.014(2) 0.004(2) 0.010(2)
C28 0.044(3) 0.062(3) 0.058(3) 0.004(2) -0.007(2) 0.021(3)
C29 0.066(3) 0.088(4) 0.056(3) 0.011(3) 0.022(3) 0.025(3)
C30 0.065(3) 0.067(3) 0.042(3) 0.019(2) 0.012(2) 0.006(2)
C31 0.058(3) 0.052(3) 0.081(4) -0.001(2) -0.005(3) 0.004(3)
C32 0.040(2) 0.058(3) 0.048(3) 0.016(2) 0.010(2) 0.003(2)
C33 0.047(3) 0.080(3) 0.045(3) 0.017(2) 0.001(2) -0.011(2)
C34 0.051(3) 0.114(5) 0.095(4) 0.024(3) -0.007(3) -0.025(4)
C35 0.151(7) 0.126(6) 0.044(3) 0.020(5) 0.017(4) -0.005(4)
C36 0.077(4) 0.103(5) 0.095(5) 0.037(4) -0.007(3) -0.040(4)
N1 0.043(2) 0.046(2) 0.052(2) 0.0040(16) 0.0014(17) 0.0028(18)
N2 0.0427(19) 0.046(2) 0.041(2) 0.0158(16) 0.0021(16) 0.0025(16)
O1 0.065(2) 0.0557(19) 0.0463(19) 0.0126(16) 0.0026(15) -0.0041(15)
O2 0.0413(15) 0.0467(16) 0.0493(17) 0.0141(13) 0.0093(13) 0.0104(13)
O3 0.077(2) 0.0405(19) 0.0530(19) 0.0136(15) -0.0039(16) -0.0041(14)
O4 0.080(2) 0.078(2) 0.052(2) 0.040(2) -0.0019(17) 0.0077(17)
O5 0.0516(18) 0.077(2) 0.0485(18) 0.0298(17) -0.0036(14) -0.0129(16)

loop_
_atom_type_symbol
_atom_type_description
_atom_type_scat_dispersion_real
_atom_type_scat_dispersion_imag
_atom_type_scat_source
C C 0.0033 0.0016 'International Tables Vol C Tables 4.2.6.8 and 6.1.1.4'
H H 0.0000 0.0000 'International Tables Vol C Tables 4.2.6.8 and 6.1.1.4'
N N 0.0061 0.0033 'International Tables Vol C Tables 4.2.6.8 and 6.1.1.4'
O O 0.0106 0.0060 'International Tables Vol C Tables 4.2.6.8 and 6.1.1.4'
Br Br -0.2901 2.4595 'International Tables Vol C Tables 4.2.6.8 and 6.1.1.4'

loop_
_geom_angle_atom_site_label_1
_geom_angle_atom_site_label_2
_geom_angle_atom_site_label_3
_geom_angle
C2 C1 C6 121.7(4)
C2 C1 N1 128.1(4)
C6 C1 N1 110.0(4)
C3 C2 C1 117.2(5)
C3 C2 H2 121.4
C1 C2 H2 121.4
C4 C3 C2 121.9(5)
C4 C3 H3 119.1
C2 C3 H3 119.1
C3 C4 C5 121.4(5)
C3 C4 H4 119.3
C5 C4 H4 119.3
C6 C5 C4 117.8(5)
C6 C5 H5 121.1
C4 C5 H5 121.1
C5 C6 C1 120.0(4)
C5 C6 C7 130.8(4)
C1 C6 C7 108.8(4)
O2 C7 C6 109.5(3)
O2 C7 C8 110.8(3)
C6 C7 C8 101.1(3)
O2 C7 C11 105.2(3)
C6 C7 C11 119.3(3)
C8 C7 C11 110.9(3)
O1 C8 N1 126.6(4)
O1 C8 C7 125.6(4)
N1 C8 C7 107.8(4)
O2 C9 C25 108.8(3)
O2 C9 C10 104.7(3)
C25 C9 C10 113.5(3)
O2 C9 H9 109.9
C25 C9 H9 109.9
C10 C9 H9 109.9
C19 C10 C9 114.0(3)
C19 C10 C11 118.0(3)
C9 C10 C11 105.2(3)
C19 C10 H10 106.2
C9 C10 H10 106.2
C11 C10 H10 106.2
C12 C11 C18 102.6(3)
C12 C11 C10 118.6(3)
C18 C11 C10 107.3(3)
C12 C11 C7 116.8(3)
C18 C11 C7 108.8(3)
C10 C11 C7 102.2(3)
C13 C12 C17 118.3(4)
C13 C12 C11 132.1(4)
C17 C12 C11 109.6(3)
C14 C13 C12 120.4(4)
C14 C13 H13 119.8
C12 C13 H13 119.8
C13 C14 C15 120.5(4)
C13 C14 H14 119.7
C15 C14 H14 119.7
C16 C15 C14 120.3(4)
C16 C15 H15 119.8
C14 C15 H15 119.8
C15 C16 C17 119.0(4)
C15 C16 H16 120.5
C17 C16 H16 120.5
C16 C17 C12 121.5(4)
C16 C17 N2 129.3(4)
C12 C17 N2 109.3(3)
O3 C18 N2 126.8(4)
O3 C18 C11 125.4(4)
N2 C18 C11 107.8(3)
C24 C19 C20 118.0(4)
C24 C19 C10 119.0(4)
C20 C19 C10 122.9(4)
C21 C20 C19 120.5(5)
C21 C20 H20 119.7
C19 C20 H20 119.7
C20 C21 C22 120.8(6)
C20 C21 H21 119.6
C22 C21 H21 119.6
C23 C22 C21 119.4(5)
C23 C22 H22 120.3
C21 C22 H22 120.3
C22 C23 C24 120.3(6)
C22 C23 H23 119.8
C24 C23 H23 119.8
C19 C24 C23 120.9(5)
C19 C24 H24 119.5
C23 C24 H24 119.5
C30 C25 C26 118.8(4)
C30 C25 C9 120.5(4)
C26 C25 C9 120.7(4)
C25 C26 C27 121.0(4)
C25 C26 H26 119.5
C27 C26 H26 119.5
C28 C27 C26 118.7(4)
C28 C27 H27 120.6
C26 C27 H27 120.6
C29 C28 C27 120.7(4)
C29 C28 Br1 120.7(4)
C27 C28 Br1 118.6(4)
C28 C29 C30 120.4(5)
C28 C29 H29 119.8
C30 C29 H29 119.8
C25 C30 C29 120.2(5)
C25 C30 H30 119.9
C29 C30 H30 119.9
N1 C31 H31A 109.5
N1 C31 H31B 109.5
H31A C31 H31B 109.5
N1 C31 H31C 109.5
H31A C31 H31C 109.5
H31B C31 H31C 109.5
O4 C32 O5 126.9(4)
O4 C32 N2 122.1(4)
O5 C32 N2 111.0(4)
O5 C33 C35 110.4(4)
O5 C33 C34 109.3(4)
C35 C33 C34 113.7(5)
O5 C33 C36 101.8(4)
C35 C33 C36 111.8(5)
C34 C33 C36 109.2(5)
C33 C34 H34A 109.5
C33 C34 H34B 109.5
H34A C34 H34B 109.5
C33 C34 H34C 109.5
H34A C34 H34C 109.5
H34B C34 H34C 109.5
C33 C35 H35A 109.5
C33 C35 H35B 109.5
H35A C35 H35B 109.5
C33 C35 H35C 109.5
H35A C35 H35C 109.5
H35B C35 H35C 109.5
C33 C36 H36A 109.5
C33 C36 H36B 109.5
H36A C36 H36B 109.5
C33 C36 H36C 109.5
H36A C36 H36C 109.5
H36B C36 H36C 109.5
C8 N1 C1 111.4(4)
C8 N1 C31 123.1(4)
C1 N1 C31 124.3(4)
C18 N2 C32 126.2(3)
C18 N2 C17 110.3(3)
C32 N2 C17 122.6(3)
C7 O2 C9 108.8(3)
C32 O5 C33 120.5(4)

loop_
_geom_bond_atom_site_label_1
_geom_bond_atom_site_label_2
_geom_bond_distance
Br1 C28 1.895(5)
C1 C2 1.387(6)
C1 C6 1.387(6)
C1 N1 1.399(6)
C2 C3 1.379(7)
C2 H2 0.9300
C3 C4 1.355(8)
C3 H3 0.9300
C4 C5 1.391(7)
C4 H4 0.9300
C5 C6 1.387(6)
C5 H5 0.9300
C6 C7 1.512(6)
C7 O2 1.413(5)
C7 C8 1.558(6)
C7 C11 1.578(5)
C8 O1 1.211(5)
C8 N1 1.354(6)
C9 O2 1.434(5)
C9 C25 1.507(6)
C9 C10 1.543(5)
C9 H9 0.9800
C10 C19 1.518(6)
C10 C11 1.575(6)
C10 H10 0.9800
C11 C12 1.504(5)
C11 C18 1.536(6)
C12 C13 1.378(6)
C12 C17 1.394(6)
C13 C14 1.375(6)
C13 H13 0.9300
C14 C15 1.378(7)
C14 H14 0.9300
C15 C16 1.372(6)
C15 H15 0.9300
C16 C17 1.379(6)
C16 H16 0.9300
C17 N2 1.425(5)
C18 O3 1.200(5)
C18 N2 1.395(5)
C19 C24 1.373(6)
C19 C20 1.390(7)
C20 C21 1.370(7)
C20 H20 0.9300
C21 C22 1.378(9)
C21 H21 0.9300
C22 C23 1.351(9)
C22 H22 0.9300
C23 C24 1.393(7)
C23 H23 0.9300
C24 H24 0.9300
C25 C30 1.375(6)
C25 C26 1.375(6)
C26 C27 1.392(6)
C26 H26 0.9300
C27 C28 1.374(7)
C27 H27 0.9300
C28 C29 1.352(7)
C29 C30 1.383(7)
C29 H29 0.9300
C30 H30 0.9300
C31 N1 1.453(5)
C31 H31A 0.9600
C31 H31B 0.9600
C31 H31C 0.9600
C32 O4 1.189(5)
C32 O5 1.312(5)
C32 N2 1.413(5)
C33 O5 1.483(5)
C33 C35 1.494(8)
C33 C34 1.498(7)
C33 C36 1.511(7)
C34 H34A 0.9600
C34 H34B 0.9600
C34 H34C 0.9600
C35 H35A 0.9600
C35 H35B 0.9600
C35 H35C 0.9600
C36 H36A 0.9600
C36 H36B 0.9600
C36 H36C 0.9600

loop_
_geom_hbond_atom_site_label_D
_geom_hbond_atom_site_label_H
_geom_hbond_atom_site_label_A
_geom_hbond_site_symmetry_A
_geom_hbond_distance_DH
_geom_hbond_distance_HA
_geom_hbond_distance_DA
_geom_hbond_angle_DHA
C3 H3 O4 1_655 0.93 2.52 3.439(7) 170
C5 H5 O3 . 0.93 2.48 3.078(6) 123
C9 H9 O1 . 0.98 2.54 3.066(5) 114
C10 H10 O3 . 0.98 2.42 2.907(5) 110
C13 H13 O1 . 0.93 2.41 3.057(6) 127
C16 H16 O4 . 0.93 2.30 2.848(6) 117
C21 H21 O1 2_666 0.93 2.55 3.374(7) 149
C31 H31A O1 . 0.96 2.51 2.880(6) 103
C31 H31B O4 2_665 0.96 2.55 3.331(6) 139
C34 H34C O4 . 0.96 2.52 3.011(7) 111
C35 H35A O4 . 0.96 2.53 3.006(7) 111
C15 H15 Cg4(C1-C6) 2_665 0.93 2.74 3.579(6) 150
C23 H23 Cg2(N1/C1/C6/C7/C8) 1_455 0.93 2.92 3.688(7) 140

loop_
_geom_torsion_atom_site_label_1
_geom_torsion_atom_site_label_2
_geom_torsion_atom_site_label_3
_geom_torsion_atom_site_label_4
_geom_torsion
C6 C1 C2 C3 -1.9(7)
N1 C1 C2 C3 172.4(4)
C1 C2 C3 C4 -0.1(8)
C2 C3 C4 C5 0.9(9)
C3 C4 C5 C6 0.2(8)
C4 C5 C6 C1 -2.1(6)
C4 C5 C6 C7 -173.1(4)
C2 C1 C6 C5 3.0(6)
N1 C1 C6 C5 -172.2(4)
C2 C1 C6 C7 175.8(4)
N1 C1 C6 C7 0.6(5)
C5 C6 C7 O2 48.9(6)
C1 C6 C7 O2 -122.8(4)
C5 C6 C7 C8 165.9(4)
C1 C6 C7 C8 -5.8(4)
C5 C6 C7 C11 -72.2(6)
C1 C6 C7 C11 116.0(4)
O2 C7 C8 O1 -53.1(5)
C6 C7 C8 O1 -169.1(4)
C11 C7 C8 O1 63.3(5)
O2 C7 C8 N1 125.3(4)
C6 C7 C8 N1 9.3(4)
C11 C7 C8 N1 -118.2(4)
O2 C9 C10 C19 -150.8(3)
C25 C9 C10 C19 90.7(4)
O2 C9 C10 C11 -19.9(4)
C25 C9 C10 C11 -138.4(3)
C19 C10 C11 C12 -2.9(5)
C9 C10 C11 C12 -131.5(3)
C19 C10 C11 C18 -118.5(4)
C9 C10 C11 C18 113.0(3)
C19 C10 C11 C7 127.1(4)
C9 C10 C11 C7 -1.4(4)
O2 C7 C11 C12 153.9(3)
C6 C7 C11 C12 -82.8(4)
C8 C7 C11 C12 34.0(5)
O2 C7 C11 C18 -90.6(4)
C6 C7 C11 C18 32.7(5)
C8 C7 C11 C18 149.5(3)
O2 C7 C11 C10 22.7(4)
C6 C7 C11 C10 146.0(3)
C8 C7 C11 C10 -97.2(4)
C18 C11 C12 C13 174.9(4)
C10 C11 C12 C13 56.8(6)
C7 C11 C12 C13 -66.2(6)
C18 C11 C12 C17 -2.3(4)
C10 C11 C12 C17 -120.3(4)
C7 C11 C12 C17 116.6(4)
C17 C12 C13 C14 -0.8(6)
C11 C12 C13 C14 -177.7(4)
C12 C13 C14 C15 -0.3(7)
C13 C14 C15 C16 0.8(7)
C14 C15 C16 C17 -0.1(7)
C15 C16 C17 C12 -1.0(6)
C15 C16 C17 N2 -179.9(4)
C13 C12 C17 C16 1.4(6)
C11 C12 C17 C16 179.1(4)
C13 C12 C17 N2 -179.5(4)
C11 C12 C17 N2 -1.8(4)
C12 C11 C18 O3 -171.4(4)
C10 C11 C18 O3 -45.7(5)
C7 C11 C18 O3 64.2(5)
C12 C11 C18 N2 5.7(4)
C10 C11 C18 N2 131.4(3)
C7 C11 C18 N2 -118.6(3)
C9 C10 C19 C24 -138.6(4)
C11 C10 C19 C24 97.1(5)
C9 C10 C19 C20 38.7(6)
C11 C10 C19 C20 -85.6(5)
C24 C19 C20 C21 -2.2(7)
C10 C19 C20 C21 -179.4(5)
C19 C20 C21 C22 2.6(9)
C20 C21 C22 C23 -1.3(10)
C21 C22 C23 C24 -0.3(10)
C20 C19 C24 C23 0.6(7)
C10 C19 C24 C23 177.9(4)
C22 C23 C24 C19 0.7(8)
O2 C9 C25 C30 150.3(4)
C10 C9 C25 C30 -93.6(5)
O2 C9 C25 C26 -30.8(5)
C10 C9 C25 C26 85.4(5)
C30 C25 C26 C27 -4.0(6)
C9 C25 C26 C27 177.0(4)
C25 C26 C27 C28 1.8(6)
C26 C27 C28 C29 2.8(7)
C26 C27 C28 Br1 -175.5(3)
C27 C28 C29 C30 -5.0(7)
Br1 C28 C29 C30 173.2(4)
C26 C25 C30 C29 1.8(7)
C9 C25 C30 C29 -179.2(4)
C28 C29 C30 C25 2.7(8)
O1 C8 N1 C1 168.7(4)
C7 C8 N1 C1 -9.7(5)
O1 C8 N1 C31 1.0(7)
C7 C8 N1 C31 -177.4(4)
C2 C1 N1 C8 -168.8(4)
C6 C1 N1 C8 6.0(5)
C2 C1 N1 C31 -1.3(7)
C6 C1 N1 C31 173.6(4)
O3 C18 N2 C32 0.6(6)
C11 C18 N2 C32 -176.4(3)
O3 C18 N2 C17 169.9(4)
C11 C18 N2 C17 -7.2(4)
O4 C32 N2 C18 156.5(4)
O5 C32 N2 C18 -24.6(5)
O4 C32 N2 C17 -11.6(6)
O5 C32 N2 C17 167.4(3)
C16 C17 N2 C18 -175.2(4)
C12 C17 N2 C18 5.8(4)
C16 C17 N2 C32 -5.5(6)
C12 C17 N2 C32 175.5(3)
C6 C7 O2 C9 -167.3(3)
C8 C7 O2 C9 82.0(4)
C11 C7 O2 C9 -37.9(4)
C25 C9 O2 C7 158.5(3)
C10 C9 O2 C7 36.8(4)
O4 C32 O5 C33 -15.0(7)
N2 C32 O5 C33 166.2(3)
C35 C33 O5 C32 68.5(6)
C34 C33 O5 C32 -57.3(6)
C36 C33 O5 C32 -172.7(4)

_cod_database_fobs_code 2020060
